data_4121081
loop_
_publ_author_name
'Koji Yamamoto'
'Naohiro Oyamada'
'Sheng Xia'
'Yuta Kobayashi'
'Masahiko Yamaguchi'
'Hiroaki Maeda'
'Hiroshi Nishihara'
'Tadafumi Uchimaru'
'Eunsang Kwon'

_publ_section_title
;
 Equatorenes: Synthesis and Properties of Chiral Naphthalene,
 Phenanthrene, Chrysene, and Pyrene Possessing Bis(1-adamantyl) Groups at
 the Peri-position
;
_journal_name_full 'Journal of the American Chemical Society'
_journal_page_first 16526
_journal_page_last 16532
_journal_paper_doi 10.1021/ja407800e
_journal_volume 135
_journal_year 2013
_chemical_formula_moiety 'C42 H48 O0.50'
_chemical_formula_sum 'C42 H48 O0.5'
_chemical_formula_weight 560.84
_space_group_IT_number 14
_symmetry_cell_setting monoclinic
_symmetry_Int_Tables_number 14
_symmetry_space_group_name_Hall '-P 2ybc'
_symmetry_space_group_name_H-M 'P 1 21/c 1'
_atom_sites_solution_hydrogens geom
_atom_sites_solution_primary direct
_atom_sites_solution_secondary difmap
_cell_angle_alpha 90.0000
_cell_angle_beta 113.304(10)
_cell_angle_gamma 90.0000
_cell_formula_units_Z 4
_cell_length_a 10.442(9)
_cell_length_b 30.25(3)
_cell_length_c 10.719(9)
_cell_measurement_reflns_used 8354
_cell_measurement_temperature 150
_cell_measurement_theta_max 27.50
_cell_measurement_theta_min 3.10
_cell_volume 3110(5)
_computing_cell_refinement 'CrystalClear-SM Expert 2.0 r15'
_computing_data_collection 'CrystalClear-SM Expert 2.0 r15 (Rigaku, 2011)'
_computing_data_reduction 'CrystalClear-SM Expert 2.0 r15'
_computing_molecular_graphics 'CrystalStructure 4.0'
_computing_publication_material 'CrystalStructure 4.0 (Rigaku, 2010)'
_computing_structure_refinement 'SHELXL97 (Sheldrick, 2008)'
_computing_structure_solution 'SIR92 (Altomare, et al., 1994)'
_diffrn_ambient_temperature 150
_diffrn_detector_area_resol_mean 6.827
_diffrn_measured_fraction_theta_full 0.996
_diffrn_measured_fraction_theta_max 0.996
_diffrn_measurement_device_type 'Rigaku XtaLAB mini'
_diffrn_measurement_method \w
_diffrn_radiation_type 'Mo K\a'
_diffrn_radiation_wavelength 0.71075
_diffrn_reflns_av_R_equivalents 0.0421
_diffrn_reflns_limit_h_max 13
_diffrn_reflns_limit_h_min -13
_diffrn_reflns_limit_k_max 39
_diffrn_reflns_limit_k_min -39
_diffrn_reflns_limit_l_max 13
_diffrn_reflns_limit_l_min -13
_diffrn_reflns_number 33649
_diffrn_reflns_theta_full 27.49
_diffrn_reflns_theta_max 27.50
_diffrn_standards_number 0
_exptl_absorpt_coefficient_mu 0.068
_exptl_absorpt_correction_T_max 0.980
_exptl_absorpt_correction_T_min 0.827
_exptl_absorpt_correction_type multi-scan
_exptl_absorpt_process_details 'REQAB (Rigaku, 1998)'
_exptl_crystal_colour colorless
_exptl_crystal_density_diffrn 1.198
_exptl_crystal_description platelet
_exptl_crystal_F_000 1216.00
_exptl_crystal_size_max 0.400
_exptl_crystal_size_mid 0.350
_exptl_crystal_size_min 0.300
_refine_diff_density_max 0.650
_refine_diff_density_min -0.660
_refine_ls_extinction_method none
_refine_ls_goodness_of_fit_ref 1.050
_refine_ls_hydrogen_treatment refxyz
_refine_ls_number_parameters 424
_refine_ls_number_reflns 7098
_refine_ls_number_restraints 99
_refine_ls_R_factor_gt 0.0646
_refine_ls_shift/su_max 0.000
_refine_ls_structure_factor_coef Fsqd
_refine_ls_weighting_details 'w = 1/[\s^2^(Fo^2^)+(0.0789P)^2^+1.9571P] where P=(Fo^2^+2Fc^2^)/3'
_refine_ls_weighting_scheme calc
_refine_ls_wR_factor_ref 0.1786
_reflns_number_gt 5824
_reflns_number_total 7098
_reflns_threshold_expression F^2^>2.0\s(F^2^)
_cod_data_source_file ja407800e_si_004.cif
_cod_data_source_block yamamoto03
_cod_original_formula_sum 'C42 H48 O0.50'
_cod_database_code 4121081

loop_
_symmetry_equiv_pos_site_id
_symmetry_equiv_pos_as_xyz
1 +X,+Y,+Z
2 -X,1/2+Y,1/2-Z
3 -X,-Y,-Z
4 +X,1/2-Y,1/2+Z

loop_
_atom_site_label
_atom_site_type_symbol
_atom_site_fract_x
_atom_site_fract_y
_atom_site_fract_z
_atom_site_U_iso_or_equiv
_atom_site_adp_type
_atom_site_occupancy
_atom_site_symmetry_multiplicity
_atom_site_calc_flag
C1 C 0.45519(17) 0.64229(6) 0.89443(16) 0.0223(4) Uani 1.0 4 d
C2 C 0.56500(17) 0.68928(6) 0.75710(17) 0.0228(4) Uani 1.0 4 d
C3 C 0.29961(17) 0.65765(6) 0.84150(16) 0.0220(4) Uani 1.0 4 d
C4 C 0.56683(17) 0.66852(5) 0.87894(17) 0.0219(4) Uani 1.0 4 d
C5 C 0.12478(19) 0.68818(7) 0.93505(19) 0.0297(4) Uani 1.0 4 d
H5 H 0.1138 0.6970 1.0202 0.0357 Uiso 1.0 4 d
C6 C 0.69097(17) 0.67393(6) 0.99980(17) 0.0249(4) Uani 1.0 4 d
C7 C 0.72755(18) 0.64006(6) 1.10538(17) 0.0266(4) Uani 1.0 4 d
C8 C 0.77910(18) 0.71064(6) 1.00970(19) 0.0289(4) Uani 1.0 4 d
H8 H 0.8568 0.7162 1.0923 0.0347 Uiso 1.0 4 d
C9 C 0.63522(18) 0.60480(6) 1.09036(17) 0.0252(4) Uani 1.0 4 d
C10 C 0.50828(17) 0.66684(6) 0.61496(17) 0.0225(4) Uani 1.0 4 d
C11 C 0.19256(18) 0.62014(6) 0.77368(18) 0.0262(4) Uani 1.0 4 d
H11A H 0.2032 0.6098 0.6906 0.0315 Uiso 1.0 4 d
H11B H 0.2112 0.5948 0.8369 0.0315 Uiso 1.0 4 d
C12 C 0.6759(2) 0.56783(6) 1.18344(18) 0.0292(4) Uani 1.0 4 d
C13 C 0.26583(17) 0.69899(6) 0.74940(18) 0.0264(4) Uani 1.0 4 d
H13A H 0.3302 0.7232 0.7973 0.0317 Uiso 1.0 4 d
H13B H 0.2804 0.6921 0.6656 0.0317 Uiso 1.0 4 d
C14 C 0.04200(18) 0.63673(6) 0.73627(19) 0.0290(4) Uani 1.0 4 d
H14 H -0.0251 0.6125 0.6901 0.0348 Uiso 1.0 4 d
C15 C 0.8078(2) 0.56900(7) 1.29532(19) 0.0335(5) Uani 1.0 4 d
C16 C 0.75261(19) 0.73819(6) 0.9003(2) 0.0295(4) Uani 1.0 4 d
H16 H 0.8014 0.7654 0.9106 0.0354 Uiso 1.0 4 d
C17 C 0.11397(18) 0.71429(6) 0.71110(19) 0.0300(4) Uani 1.0 4 d
H17 H 0.0944 0.7401 0.6481 0.0360 Uiso 1.0 4 d
C18 C 0.49482(18) 0.60962(6) 0.99090(17) 0.0247(4) Uani 1.0 4 d
H18 H 0.4263 0.5892 0.9921 0.0296 Uiso 1.0 4 d
C19 C 0.4340(2) 0.69897(6) 0.49615(18) 0.0307(4) Uani 1.0 4 d
H19A H 0.3481 0.7104 0.5029 0.0369 Uiso 1.0 4 d
H19B H 0.4957 0.7244 0.5022 0.0369 Uiso 1.0 4 d
C20 C 0.09209(19) 0.72797(6) 0.8386(2) 0.0331(5) Uani 1.0 4 d
H20A H -0.0056 0.7376 0.8139 0.0397 Uiso 1.0 4 d
H20B H 0.1544 0.7530 0.8838 0.0397 Uiso 1.0 4 d
C21 C 0.27634(18) 0.67242(6) 0.97096(18) 0.0270(4) Uani 1.0 4 d
H21A H 0.2972 0.6473 1.0353 0.0324 Uiso 1.0 4 d
H21B H 0.3416 0.6967 1.0164 0.0324 Uiso 1.0 4 d
C22 C 0.8599(2) 0.64011(7) 1.2194(2) 0.0352(5) Uani 1.0 4 d
H22 H 0.9221 0.6642 1.2319 0.0423 Uiso 1.0 4 d
C23 C 0.5909(3) 0.52987(7) 1.1669(2) 0.0357(5) Uani 1.0 4 d
H23 H 0.5032 0.5284 1.0922 0.0428 Uiso 1.0 4 d
C24 C 0.3961(3) 0.67562(7) 0.35857(19) 0.0356(5) Uani 1.0 4 d
H24 H 0.3472 0.6970 0.2835 0.0427 Uiso 1.0 4 d
C25 C 0.02319(19) 0.65050(7) 0.8661(2) 0.0317(4) Uani 1.0 4 d
H25A H -0.0739 0.6604 0.8429 0.0381 Uiso 1.0 4 d
H25B H 0.0418 0.6250 0.9286 0.0381 Uiso 1.0 4 d
C26 C 0.01425(19) 0.67647(7) 0.63949(19) 0.0326(5) Uani 1.0 4 d
H26A H 0.0282 0.6676 0.5568 0.0391 Uiso 1.0 4 d
H26B H -0.0834 0.6865 0.6117 0.0391 Uiso 1.0 4 d
C27 C 0.65241(19) 0.72557(6) 0.77311(19) 0.0279(4) Uani 1.0 4 d
H27 H 0.6439 0.7423 0.6953 0.0335 Uiso 1.0 4 d
C28 C 0.8972(2) 0.60593(7) 1.3100(2) 0.0385(5) Uani 1.0 4 d
H28 H 0.9850 0.6068 1.3847 0.0462 Uiso 1.0 4 d
C29 C 0.6411(2) 0.64956(7) 0.5978(2) 0.0356(5) Uani 1.0 4 d
H29A H 0.7044 0.6747 0.6050 0.0427 Uiso 1.0 4 d
H29B H 0.6909 0.6285 0.6718 0.0427 Uiso 1.0 4 d
C30 C 0.6039(3) 0.62652(8) 0.4601(3) 0.0410(5) Uani 1.0 4 d
H30 H 0.6914 0.6162 0.4523 0.0492 Uiso 1.0 4 d
C31 C 0.3767(3) 0.60328(7) 0.4614(2) 0.0378(5) Uani 1.0 4 d
H31 H 0.3142 0.5776 0.4547 0.0454 Uiso 1.0 4 d
C32 C 0.4148(3) 0.62609(7) 0.6001(2) 0.0351(5) Uani 1.0 4 d
H32A H 0.3283 0.6353 0.6099 0.0421 Uiso 1.0 4 d
H32B H 0.4641 0.6048 0.6735 0.0421 Uiso 1.0 4 d
C33 C 0.8467(3) 0.53319(8) 1.3885(3) 0.0448(6) Uani 1.0 4 d
H33 H 0.9333 0.5342 1.4648 0.0537 Uiso 1.0 4 d
C34 C 0.3001(3) 0.63630(8) 0.3479(2) 0.0394(5) Uani 1.0 4 d
H34A H 0.2736 0.6218 0.2583 0.0473 Uiso 1.0 4 d
H34B H 0.2140 0.6466 0.3564 0.0473 Uiso 1.0 4 d
C35 C 0.5290(3) 0.65911(8) 0.3457(2) 0.0410(5) Uani 1.0 4 d
H35A H 0.5048 0.6444 0.2567 0.0492 Uiso 1.0 4 d
H35B H 0.5910 0.6844 0.3509 0.0492 Uiso 1.0 4 d
C36 C 0.7617(3) 0.49716(8) 1.3704(3) 0.0488(6) Uani 1.0 4 d
H36 H 0.7894 0.4736 1.4341 0.0586 Uiso 1.0 4 d
C37 C 0.5092(3) 0.58684(7) 0.4485(3) 0.0453(6) Uani 1.0 4 d
H37A H 0.4854 0.5720 0.3598 0.0544 Uiso 1.0 4 d
H37B H 0.5577 0.5652 0.5214 0.0544 Uiso 1.0 4 d
C38 C 0.6333(3) 0.49502(7) 1.2574(3) 0.0450(6) Uani 1.0 4 d
H38 H 0.5757 0.4696 1.2435 0.0540 Uiso 1.0 4 d
O42 O 0.0276(4) 0.52309(14) 0.9605(4) 0.0624(11) Uani 0.5000 4 d
C39 C -0.1160(8) 0.5086(3) 0.8823(7) 0.0555(18) Uani 0.5000 4 d
C40 C -0.1461(8) 0.5014(3) 0.7232(6) 0.0865(19) Uani 0.5000 4 d
H40A H -0.0908 0.4764 0.7139 0.1297 Uiso 0.5000 4 d
H40B H -0.1201 0.5283 0.6874 0.1297 Uiso 0.5000 4 d
H40C H -0.2454 0.4953 0.6722 0.1297 Uiso 0.5000 4 d
C41 C -0.1969(10) 0.5494(3) 0.9167(12) 0.089(3) Uani 0.5000 4 d
H41A H -0.1900 0.5757 0.8661 0.1328 Uiso 0.5000 4 d
H41B H -0.1545 0.5556 1.0143 0.1328 Uiso 0.5000 4 d
H41C H -0.2953 0.5416 0.8903 0.1328 Uiso 0.5000 4 d
C42 C 0.1749(8) 0.5304(3) 1.1983(7) 0.100(3) Uani 0.5000 4 d
H42A H 0.1086 0.5524 1.2039 0.1496 Uiso 0.5000 4 d
H42B H 0.2479 0.5452 1.1779 0.1496 Uiso 0.5000 4 d
H42C H 0.2173 0.5148 1.2853 0.1496 Uiso 0.5000 4 d
C43 C -0.1383(7) 0.47018(18) 0.9675(6) 0.0734(17) Uani 0.5000 4 d
H43A H -0.2334 0.4714 0.9666 0.0881 Uiso 0.5000 4 d
H43B H -0.1261 0.4413 0.9301 0.0881 Uiso 0.5000 4 d
C44 C -0.0282(6) 0.4761(3) 1.1133(6) 0.0712(17) Uani 0.5000 4 d
H44A H -0.0022 0.4475 1.1615 0.0854 Uiso 0.5000 4 d
H44B H -0.0609 0.4965 1.1666 0.0854 Uiso 0.5000 4 d
C45 C 0.0972(7) 0.4967(3) 1.0840(6) 0.0432(14) Uani 0.5000 4 d
C46 C 0.1981(11) 0.4616(3) 1.0829(12) 0.101(4) Uani 0.5000 4 d
H46A H 0.1502 0.4402 1.0108 0.1508 Uiso 0.5000 4 d
H46B H 0.2348 0.4464 1.1709 0.1508 Uiso 0.5000 4 d
H46C H 0.2751 0.4752 1.0665 0.1508 Uiso 0.5000 4 d

loop_
_atom_site_aniso_label
_atom_site_aniso_U_11
_atom_site_aniso_U_22
_atom_site_aniso_U_33
_atom_site_aniso_U_12
_atom_site_aniso_U_13
_atom_site_aniso_U_23
C1 0.0211(8) 0.0253(8) 0.0200(8) 0.0005(7) 0.0074(7) -0.0032(6)
C2 0.0205(8) 0.0251(8) 0.0244(9) 0.0014(7) 0.0105(7) -0.0017(7)
C3 0.0184(8) 0.0268(9) 0.0204(8) -0.0006(7) 0.0070(7) -0.0016(7)
C4 0.0190(8) 0.0220(8) 0.0252(9) 0.0016(6) 0.0093(7) -0.0033(7)
C5 0.0243(9) 0.0399(11) 0.0263(9) 0.0031(8) 0.0114(8) -0.0047(8)
C6 0.0208(8) 0.0293(9) 0.0250(9) 0.0010(7) 0.0094(7) -0.0060(7)
C7 0.0243(9) 0.0323(10) 0.0219(9) 0.0048(7) 0.0077(7) -0.0034(7)
C8 0.0208(8) 0.0345(10) 0.0294(10) -0.0024(7) 0.0077(7) -0.0084(8)
C9 0.0252(9) 0.0297(9) 0.0207(8) 0.0059(7) 0.0092(7) -0.0014(7)
C10 0.0220(8) 0.0244(8) 0.0228(8) -0.0006(7) 0.0107(7) -0.0013(7)
C11 0.0254(9) 0.0292(9) 0.0257(9) -0.0049(7) 0.0118(7) -0.0040(7)
C12 0.0327(10) 0.0327(10) 0.0239(9) 0.0105(8) 0.0131(8) 0.0005(7)
C13 0.0192(8) 0.0302(9) 0.0300(9) 0.0000(7) 0.0100(7) 0.0033(7)
C14 0.0218(9) 0.0352(10) 0.0300(10) -0.0067(8) 0.0101(8) -0.0036(8)
C15 0.0348(10) 0.0395(11) 0.0250(9) 0.0144(9) 0.0107(8) 0.0018(8)
C16 0.0253(9) 0.0280(9) 0.0367(11) -0.0057(7) 0.0139(8) -0.0084(8)
C17 0.0199(8) 0.0346(10) 0.0348(10) 0.0037(7) 0.0100(8) 0.0084(8)
C18 0.0243(9) 0.0259(9) 0.0246(9) 0.0016(7) 0.0104(7) -0.0010(7)
C19 0.0335(10) 0.0299(10) 0.0266(10) 0.0030(8) 0.0095(8) 0.0021(7)
C20 0.0221(9) 0.0333(10) 0.0436(12) 0.0040(8) 0.0128(8) -0.0024(8)
C21 0.0224(9) 0.0345(10) 0.0233(9) 0.0018(7) 0.0081(7) -0.0031(7)
C22 0.0273(10) 0.0415(11) 0.0303(10) 0.0033(8) 0.0044(8) -0.0028(8)
C23 0.0404(11) 0.0342(10) 0.0334(11) 0.0074(9) 0.0156(9) 0.0032(8)
C24 0.0445(12) 0.0363(11) 0.0223(9) 0.0008(9) 0.0092(9) 0.0024(8)
C25 0.0240(9) 0.0405(11) 0.0345(10) -0.0017(8) 0.0156(8) 0.0014(8)
C26 0.0207(9) 0.0473(12) 0.0276(10) 0.0002(8) 0.0072(7) 0.0029(8)
C27 0.0262(9) 0.0295(9) 0.0297(10) -0.0017(7) 0.0130(8) -0.0019(7)
C28 0.0302(10) 0.0476(12) 0.0280(10) 0.0104(9) 0.0012(8) -0.0005(9)
C29 0.0255(10) 0.0478(12) 0.0321(10) 0.0067(9) 0.0099(8) -0.0079(9)
C30 0.0331(11) 0.0558(14) 0.0372(11) 0.0064(10) 0.0171(9) -0.0144(10)
C31 0.0546(13) 0.0348(11) 0.0300(10) -0.0176(10) 0.0231(10) -0.0115(8)
C32 0.0495(12) 0.0350(10) 0.0272(10) -0.0164(9) 0.0220(9) -0.0096(8)
C33 0.0456(13) 0.0477(13) 0.0359(12) 0.0216(11) 0.0107(10) 0.0075(10)
C34 0.0343(11) 0.0541(13) 0.0278(10) -0.0055(10) 0.0100(9) -0.0108(9)
C35 0.0483(13) 0.0527(13) 0.0308(11) -0.0135(10) 0.0249(10) -0.0087(9)
C36 0.0575(15) 0.0432(13) 0.0449(13) 0.0200(11) 0.0194(12) 0.0182(10)
C37 0.0679(16) 0.0350(11) 0.0314(11) 0.0092(11) 0.0179(11) -0.0083(9)
C38 0.0540(14) 0.0352(11) 0.0473(13) 0.0090(10) 0.0217(11) 0.0099(10)
O42 0.047(2) 0.063(3) 0.067(3) -0.0184(17) 0.012(2) 0.021(3)
C39 0.052(3) 0.049(3) 0.069(4) -0.015(3) 0.028(3) -0.011(3)
C40 0.101(5) 0.083(5) 0.084(4) -0.004(4) 0.046(4) -0.012(4)
C41 0.076(5) 0.068(5) 0.138(7) -0.013(4) 0.060(5) -0.024(5)
C42 0.090(5) 0.098(5) 0.083(5) -0.010(4) 0.004(4) -0.047(4)
C43 0.064(4) 0.053(3) 0.084(4) -0.023(3) 0.010(3) 0.009(3)
C44 0.067(4) 0.068(4) 0.073(4) -0.005(3) 0.021(4) 0.005(4)
C45 0.049(3) 0.051(4) 0.037(3) -0.009(3) 0.025(2) -0.021(3)
C46 0.092(6) 0.093(6) 0.117(6) 0.021(5) 0.042(5) -0.051(5)

loop_
_atom_type_symbol
_atom_type_description
_atom_type_scat_dispersion_real
_atom_type_scat_dispersion_imag
_atom_type_scat_source
C C 0.0033 0.0016
;
International Tables for Crystallography
(1992, Vol. C, Tables 4.2.6.8 and 6.1.1.4)
;
H H 0.0000 0.0000
;
International Tables for Crystallography
(1992, Vol. C, Table 6.1.1.4)
;
O O 0.0106 0.0060
;
International Tables for Crystallography
(1992, Vol. C, Tables 4.2.6.8 and 6.1.1.4)
;

loop_
_geom_angle_atom_site_label_1
_geom_angle_atom_site_label_2
_geom_angle_atom_site_label_3
_geom_angle
_geom_angle_publ_flag
C3 C1 C4 123.63(16) yes
C3 C1 C18 116.62(18) yes
C4 C1 C18 117.21(15) yes
C4 C2 C10 124.09(17) yes
C4 C2 C27 117.25(15) yes
C10 C2 C27 116.19(18) yes
C1 C3 C11 113.81(16) yes
C1 C3 C13 114.45(16) yes
C1 C3 C21 105.45(13) yes
C11 C3 C13 110.57(13) yes
C11 C3 C21 106.70(17) yes
C13 C3 C21 105.02(16) yes
C1 C4 C2 127.52(13) yes
C1 C4 C6 115.63(17) yes
C2 C4 C6 116.85(17) yes
C20 C5 C21 110.00(18) yes
C20 C5 C25 109.34(15) yes
C21 C5 C25 109.58(18) yes
C4 C6 C7 119.05(16) yes
C4 C6 C8 118.98(16) yes
C7 C6 C8 121.85(14) yes
C6 C7 C9 119.13(14) yes
C6 C7 C22 121.78(18) yes
C9 C7 C22 118.93(17) yes
C6 C8 C16 120.33(15) yes
C7 C9 C12 120.50(15) yes
C7 C9 C18 117.40(17) yes
C12 C9 C18 121.65(18) yes
C2 C10 C19 113.91(16) yes
C2 C10 C29 104.50(14) yes
C2 C10 C32 115.52(18) yes
C19 C10 C29 107.07(18) yes
C19 C10 C32 109.07(14) yes
C29 C10 C32 106.02(18) yes
C3 C11 C14 110.71(16) yes
C9 C12 C15 118.95(18) yes
C9 C12 C23 122.77(16) yes
C15 C12 C23 118.27(18) yes
C3 C13 C17 111.31(17) yes
C11 C14 C25 109.54(14) yes
C11 C14 C26 109.25(18) yes
C25 C14 C26 109.94(18) yes
C12 C15 C28 119.05(18) yes
C12 C15 C33 119.1(2) yes
C28 C15 C33 121.89(18) yes
C8 C16 C27 119.00(18) yes
C13 C17 C20 110.15(14) yes
C13 C17 C26 109.41(17) yes
C20 C17 C26 109.72(18) yes
C1 C18 C9 123.17(18) yes
C10 C19 C24 110.85(17) yes
C5 C20 C17 108.52(17) yes
C3 C21 C5 111.67(14) yes
C7 C22 C28 120.78(19) yes
C12 C23 C38 121.29(18) yes
C19 C24 C34 109.9(2) yes
C19 C24 C35 109.73(16) yes
C34 C24 C35 109.2(2) yes
C5 C25 C14 109.03(19) yes
C14 C26 C17 109.64(15) yes
C2 C27 C16 122.27(19) yes
C15 C28 C22 121.69(17) yes
C10 C29 C30 111.55(15) yes
C29 C30 C35 109.4(2) yes
C29 C30 C37 110.1(3) yes
C35 C30 C37 109.42(17) yes
C32 C31 C34 109.18(19) yes
C32 C31 C37 109.61(17) yes
C34 C31 C37 110.3(2) yes
C10 C32 C31 111.7(2) yes
C15 C33 C36 121.21(19) yes
C24 C34 C31 109.05(17) yes
C24 C35 C30 109.5(3) yes
C33 C36 C38 120.1(3) yes
C30 C37 C31 108.5(2) yes
C23 C38 C36 120.0(3) yes
C39 O42 C45 112.4(5) yes
O42 C39 C40 111.7(7) yes
O42 C39 C41 98.6(6) yes
O42 C39 C43 104.2(5) yes
C40 C39 C41 116.1(7) yes
C40 C39 C43 120.5(6) yes
C41 C39 C43 102.9(7) yes
C39 C43 C44 106.5(5) yes
C43 C44 C45 100.8(5) yes
O42 C45 C42 105.8(6) yes
O42 C45 C44 103.8(5) yes
O42 C45 C46 118.5(7) yes
C42 C45 C44 108.4(6) yes
C42 C45 C46 108.8(6) yes
C44 C45 C46 111.1(7) yes
H5 C5 C20 109.3(2) no
H5 C5 C21 109.30(15) no
H5 C5 C25 109.3(2) no
C6 C8 H8 119.83(19) no
H8 C8 C16 119.84(19) no
C3 C11 H11A 109.51(19) no
C3 C11 H11B 109.51(15) no
H11A C11 H11B 108.06(19) no
H11A C11 C14 109.50(14) no
H11B C11 C14 109.50(19) no
C3 C13 H13A 109.36(15) no
C3 C13 H13B 109.37(17) no
H13A C13 H13B 108.0(2) no
H13A C13 C17 109.37(18) no
H13B C13 C17 109.36(14) no
C11 C14 H14 109.36(18) no
H14 C14 C25 109.4(2) no
H14 C14 C26 109.37(16) no
C8 C16 H16 120.50(18) no
H16 C16 C27 120.5(2) no
C13 C17 H17 109.18(19) no
H17 C17 C20 109.19(18) no
H17 C17 C26 109.18(16) no
C1 C18 H18 118.42(16) no
C9 C18 H18 118.42(18) no
C10 C19 H19A 109.5(2) no
C10 C19 H19B 109.47(15) no
H19A C19 H19B 108.05(19) no
H19A C19 C24 109.47(16) no
H19B C19 C24 109.5(2) no
C5 C20 H20A 110.0(2) no
C5 C20 H20B 109.99(17) no
C17 C20 H20A 109.99(17) no
C17 C20 H20B 110.0(2) no
H20A C20 H20B 108.36(19) no
C3 C21 H21A 109.29(18) no
C3 C21 H21B 109.28(19) no
C5 C21 H21A 109.28(19) no
C5 C21 H21B 109.29(18) no
H21A C21 H21B 107.96(16) no
C7 C22 H22 119.6(2) no
H22 C22 C28 119.61(18) no
C12 C23 H23 119.4(2) no
H23 C23 C38 119.3(3) no
C19 C24 H24 109.3(2) no
H24 C24 C34 109.30(17) no
H24 C24 C35 109.3(3) no
C5 C25 H25A 109.9(2) no
C5 C25 H25B 109.88(16) no
C14 C25 H25A 109.87(16) no
C14 C25 H25B 109.9(2) no
H25A C25 H25B 108.3(3) no
C14 C26 H26A 109.7(2) no
C14 C26 H26B 109.7(2) no
C17 C26 H26A 109.7(2) no
C17 C26 H26B 109.7(2) no
H26A C26 H26B 108.21(16) no
C2 C27 H27 118.87(16) no
C16 C27 H27 118.87(19) no
C15 C28 H28 119.2(2) no
C22 C28 H28 119.1(3) no
C10 C29 H29A 109.3(2) no
C10 C29 H29B 109.3(2) no
H29A C29 H29B 107.97(17) no
H29A C29 C30 109.3(3) no
H29B C29 C30 109.3(2) no
C29 C30 H30 109.29(17) no
H30 C30 C35 109.3(3) no
H30 C30 C37 109.3(3) no
H31 C31 C32 109.2(3) no
H31 C31 C34 109.24(18) no
H31 C31 C37 109.2(2) no
C10 C32 H32A 109.3(2) no
C10 C32 H32B 109.29(17) no
C31 C32 H32A 109.29(18) no
C31 C32 H32B 109.3(2) no
H32A C32 H32B 107.9(3) no
C15 C33 H33 119.4(3) no
H33 C33 C36 119.4(3) no
C24 C34 H34A 109.9(3) no
C24 C34 H34B 109.9(3) no
C31 C34 H34A 109.9(3) no
C31 C34 H34B 109.9(3) no
H34A C34 H34B 108.29(18) no
C24 C35 H35A 109.77(18) no
C24 C35 H35B 109.8(3) no
C30 C35 H35A 109.8(3) no
C30 C35 H35B 109.78(18) no
H35A C35 H35B 108.2(3) no
C33 C36 H36 119.9(3) no
H36 C36 C38 119.9(3) no
C30 C37 H37A 110.0(3) no
C30 C37 H37B 110.0(2) no
C31 C37 H37A 110.0(2) no
C31 C37 H37B 110.0(3) no
H37A C37 H37B 108.4(3) no
C23 C38 H38 120.0(2) no
C36 C38 H38 120.0(3) no
C39 C40 H40A 109.5(6) no
C39 C40 H40B 109.5(6) no
C39 C40 H40C 109.5(8) no
H40A C40 H40B 109.5(9) no
H40A C40 H40C 109.5(7) no
H40B C40 H40C 109.5(6) no
C39 C41 H41A 109.5(11) no
C39 C41 H41B 109.5(7) no
C39 C41 H41C 109.5(8) no
H41A C41 H41B 109.5(9) no
H41A C41 H41C 109.5(9) no
H41B C41 H41C 109.5(13) no
H42A C42 H42B 109.5(7) no
H42A C42 H42C 109.5(9) no
H42A C42 C45 109.5(6) no
H42B C42 H42C 109.5(7) no
H42B C42 C45 109.5(8) no
H42C C42 C45 109.5(7) no
C39 C43 H43A 110.4(5) no
C39 C43 H43B 110.4(7) no
H43A C43 H43B 108.6(6) no
H43A C43 C44 110.4(6) no
H43B C43 C44 110.4(5) no
C43 C44 H44A 111.6(6) no
C43 C44 H44B 111.6(6) no
H44A C44 H44B 109.4(7) no
H44A C44 C45 111.6(6) no
H44B C44 C45 111.6(6) no
C45 C46 H46A 109.5(8) no
C45 C46 H46B 109.5(11) no
C45 C46 H46C 109.5(8) no
H46A C46 H46B 109.5(9) no
H46A C46 H46C 109.5(13) no
H46B C46 H46C 109.5(9) no

loop_
_geom_bond_atom_site_label_1
_geom_bond_atom_site_label_2
_geom_bond_distance
_geom_bond_publ_flag
C1 C3 1.565(3) yes
C1 C4 1.473(3) yes
C1 C18 1.371(3) yes
C2 C4 1.442(3) yes
C2 C10 1.555(3) yes
C2 C27 1.394(3) yes
C3 C11 1.556(3) yes
C3 C13 1.545(3) yes
C3 C21 1.566(3) yes
C4 C6 1.434(3) yes
C5 C20 1.534(3) yes
C5 C21 1.549(3) yes
C5 C25 1.533(3) yes
C6 C7 1.461(3) yes
C6 C8 1.419(3) yes
C7 C9 1.404(3) yes
C7 C22 1.437(3) yes
C8 C16 1.375(3) yes
C9 C12 1.446(3) yes
C9 C18 1.439(3) yes
C10 C19 1.545(3) yes
C10 C29 1.559(4) yes
C10 C32 1.541(3) yes
C11 C14 1.545(3) yes
C12 C15 1.424(3) yes
C12 C23 1.419(3) yes
C13 C17 1.543(3) yes
C14 C25 1.538(4) yes
C14 C26 1.539(3) yes
C15 C28 1.424(4) yes
C15 C33 1.419(4) yes
C16 C27 1.404(3) yes
C17 C20 1.529(4) yes
C17 C26 1.533(3) yes
C19 C24 1.539(3) yes
C22 C28 1.365(3) yes
C23 C38 1.381(4) yes
C24 C34 1.530(4) yes
C24 C35 1.531(4) yes
C29 C30 1.537(4) yes
C30 C35 1.526(4) yes
C30 C37 1.529(4) yes
C31 C32 1.541(4) yes
C31 C34 1.533(3) yes
C31 C37 1.527(5) yes
C33 C36 1.370(4) yes
C36 C38 1.408(3) yes
O42 C39 1.466(8) yes
O42 C45 1.469(7) yes
C39 C40 1.622(10) yes
C39 C41 1.619(14) yes
C39 C43 1.551(11) yes
C42 C45 1.553(9) yes
C43 C44 1.541(7) yes
C44 C45 1.589(11) yes
C45 C46 1.500(13) yes
C5 H5 1.000(3) no
C8 H8 0.9499(17) no
C11 H11A 0.990(3) no
C11 H11B 0.990(2) no
C13 H13A 0.9899(18) no
C13 H13B 0.990(3) no
C14 H14 1.0001(18) no
C16 H16 0.950(2) no
C17 H17 1.000(2) no
C18 H18 0.950(2) no
C19 H19A 0.990(3) no
C19 H19B 0.990(2) no
C20 H20A 0.990(2) no
C20 H20B 0.9901(19) no
C21 H21A 0.990(2) no
C21 H21B 0.9900(18) no
C22 H22 0.950(3) no
C23 H23 0.9500(19) no
C24 H24 1.000(2) no
C25 H25A 0.990(3) no
C25 H25B 0.990(3) no
C26 H26A 0.990(3) no
C26 H26B 0.990(2) no
C27 H27 0.950(3) no
C28 H28 0.9500(19) no
C29 H29A 0.990(3) no
C29 H29B 0.990(2) no
C30 H30 1.000(3) no
C31 H31 1.000(3) no
C32 H32A 0.990(3) no
C32 H32B 0.990(2) no
C33 H33 0.950(2) no
C34 H34A 0.990(3) no
C34 H34B 0.990(3) no
C35 H35A 0.990(3) no
C35 H35B 0.990(3) no
C36 H36 0.950(3) no
C37 H37A 0.990(3) no
C37 H37B 0.990(3) no
C38 H38 0.950(3) no
C40 H40A 0.980(8) no
C40 H40B 0.980(8) no
C40 H40C 0.980(8) no
C41 H41A 0.980(11) no
C41 H41B 0.980(12) no
C41 H41C 0.980(10) no
C42 H42A 0.980(8) no
C42 H42B 0.980(9) no
C42 H42C 0.980(7) no
C43 H43A 0.990(7) no
C43 H43B 0.990(6) no
C44 H44A 0.990(7) no
C44 H44B 0.990(8) no
C46 H46A 0.980(10) no
C46 H46B 0.980(11) no
C46 H46C 0.980(13) no

loop_
_geom_contact_atom_site_label_1
_geom_contact_atom_site_label_2
_geom_contact_distance
_geom_contact_publ_flag
_geom_contact_site_symmetry_2
C1 C7 2.849(3) no .
C1 C10 3.339(4) no .
C1 C32 3.053(4) no .
C2 C3 3.376(4) no .
C2 C8 2.821(3) no .
C2 C13 3.106(4) no .
C3 C20 3.028(4) no .
C3 C25 3.008(4) no .
C3 C26 2.964(3) no .
C3 C32 3.394(4) no .
C4 C9 2.843(3) no .
C4 C13 3.034(4) no .
C4 C16 2.812(4) no .
C4 C21 3.543(4) no .
C4 C29 3.444(4) no .
C4 C32 3.058(4) no .
C5 C11 2.949(4) no .
C5 C13 2.925(4) no .
C5 C26 2.933(4) no .
C6 C18 2.799(4) no .
C6 C27 2.781(4) no .
C7 C15 2.849(4) no .
C8 C22 2.969(4) no .
C9 C28 2.816(3) no .
C10 C13 3.510(4) no .
C10 C34 2.975(3) no .
C10 C35 2.987(4) no .
C10 C37 3.009(4) no .
C11 C17 2.966(4) no .
C11 C18 3.110(3) no .
C11 C20 3.578(4) no .
C11 C32 3.507(5) no .
C12 C22 2.834(4) no .
C12 C36 2.822(4) no .
C13 C14 2.961(4) no .
C13 C25 3.556(4) no .
C13 C32 3.437(4) no .
C14 C20 2.940(4) no .
C14 C21 2.934(3) no .
C15 C38 2.812(4) no .
C17 C21 2.916(3) no .
C17 C25 2.937(4) no .
C18 C21 2.911(4) no .
C18 C23 2.981(4) no .
C19 C27 3.051(3) no .
C19 C30 2.940(4) no .
C19 C31 2.949(4) no .
C19 C37 3.564(5) no .
C21 C26 3.526(4) no .
C23 C33 2.786(4) no .
C24 C29 2.924(3) no .
C24 C32 2.930(4) no .
C24 C37 2.939(4) no .
C27 C29 2.942(4) no .
C29 C31 2.919(4) no .
C29 C34 3.531(4) no .
C30 C32 2.915(5) no .
C30 C34 2.929(4) no .
C31 C35 2.912(4) no .
C32 C35 3.525(5) no .
C39 C46 3.439(12) no .
C41 C44 3.087(11) no .
C41 C45 3.292(11) no .
C43 C46 3.240(13) no .
C1 H11A 2.848(3) no .
C1 H11B 2.773(3) no .
C1 H13A 2.776(3) no .
C1 H13B 2.842(3) no .
C1 H21A 2.645(3) no .
C1 H21B 2.656(3) no .
C1 H32A 2.812(3) no .
C1 H32B 2.660(3) no .
C2 H13A 2.843(3) no .
C2 H13B 2.738(3) no .
C2 H16 3.299(3) no .
C2 H19A 2.843(3) no .
C2 H19B 2.749(3) no .
C2 H29A 2.617(3) no .
C2 H29B 2.626(3) no .
C2 H32A 2.860(3) no .
C2 H32B 2.775(3) no .
C3 H5 3.434(3) no .
C3 H14 3.412(3) no .
C3 H17 3.406(3) no .
C3 H18 2.638(3) no .
C3 H20B 3.371(4) no .
C3 H25B 3.329(3) no .
C3 H26A 3.254(3) no .
C3 H32A 2.702(3) no .
C3 H32B 3.346(3) no .
C4 H8 3.317(3) no .
C4 H13A 2.810(3) no .
C4 H13B 3.045(3) no .
C4 H18 3.286(3) no .
C4 H21B 3.343(3) no .
C4 H27 3.280(3) no .
C4 H29B 3.217(3) no .
C4 H32A 3.138(3) no .
C4 H32B 2.802(3) no .
C5 H11B 3.264(4) no .
C5 H13A 3.227(3) no .
C5 H14 3.367(3) no .
C5 H17 3.355(4) no .
C5 H26B 3.283(3) no .
H5 C14 3.368(3) no .
H5 C17 3.355(4) no .
H5 H20A 2.4022(15) no .
H5 H20B 2.3828(15) no .
H5 H21A 2.3883(16) no .
H5 H21B 2.395(2) no .
H5 H25A 2.3930(13) no .
H5 H25B 2.385(2) no .
C6 H16 3.281(3) no .
C6 H22 2.711(3) no .
C7 H8 2.701(3) no .
C7 H18 3.274(3) no .
C7 H28 3.292(3) no .
C8 H22 2.657(3) no .
C8 H27 3.241(3) no .
H8 H16 2.3344(16) no .
H8 C22 2.668(3) no .
H8 H22 2.0900(14) no .
H8 C27 3.250(3) no .
C9 H21A 3.580(4) no .
C9 H22 3.303(3) no .
C9 H23 2.696(3) no .
C10 H13B 2.751(3) no .
C10 H24 3.399(3) no .
C10 H27 2.645(3) no .
C10 H30 3.418(3) no .
C10 H31 3.406(3) no .
C10 H34B 3.280(3) no .
C10 H35B 3.312(3) no .
C10 H37B 3.336(4) no .
C11 H13A 3.401(4) no .
C11 H13B 2.786(3) no .
C11 H18 2.792(3) no .
C11 H21A 2.704(3) no .
C11 H21B 3.370(3) no .
C11 H25A 3.378(3) no .
C11 H25B 2.706(3) no .
C11 H26A 2.694(3) no .
C11 H26B 3.374(3) no .
C11 H32A 2.697(3) no .
C11 H32B 3.437(4) no .
H11A C13 2.788(4) no .
H11A H13B 2.662(3) no .
H11A H14 2.383(2) no .
H11A C17 3.326(4) no .
H11A C18 3.446(3) no .
H11A H18 3.210(2) no .
H11A C21 3.373(3) no .
H11A C25 3.373(3) no .
H11A H25B 3.599(3) no .
H11A C26 2.720(3) no .
H11A H26A 2.5260(15) no .
H11A C31 3.589(4) no .
H11A H31 3.318(2) no .
H11A C32 2.786(4) no .
H11A H32A 1.9862(11) no .
H11A H32B 2.805(3) no .
H11B C13 3.400(4) no .
H11B H14 2.4038(17) no .
H11B C18 2.798(3) no .
H11B H18 2.2099(15) no .
H11B C21 2.696(3) no .
H11B H21A 2.5183(16) no .
H11B C25 2.698(3) no .
H11B H25A 3.600(3) no .
H11B H25B 2.5105(15) no .
H11B C26 3.372(3) no .
H11B H32A 3.358(2) no .
C12 H18 2.681(3) no .
C12 H28 3.310(3) no .
C12 H33 3.307(3) no .
C12 H38 3.297(4) no .
C13 H19A 3.104(3) no .
C13 H20A 3.379(3) no .
C13 H20B 2.724(3) no .
C13 H21A 3.339(3) no .
C13 H21B 2.651(3) no .
C13 H26A 2.695(3) no .
C13 H26B 3.371(4) no .
C13 H32A 2.673(3) no .
H13A H17 2.4019(17) no .
H13A H19A 3.257(3) no .
H13A C20 2.697(4) no .
H13A H20B 2.5274(15) no .
H13A C21 2.641(3) no .
H13A H21A 3.549(3) no .
H13A H21B 2.4397(19) no .
H13A C26 3.366(3) no .
H13A C27 3.475(4) no .
H13A H32A 3.328(3) no .
H13B C14 3.327(3) no .
H13B H17 2.3724(16) no .
H13B C19 2.867(3) no .
H13B H19A 2.1960(15) no .
H13B H19B 3.493(2) no .
H13B C20 3.371(3) no .
H13B C21 3.343(4) no .
H13B H21B 3.559(4) no .
H13B C26 2.722(4) no .
H13B H26A 2.532(2) no .
H13B C32 2.690(3) no .
H13B H32A 1.9489(16) no .
H13B H32B 3.247(3) no .
H13B H34B 3.398(3) no .
C14 H17 3.374(4) no .
C14 H20A 3.251(4) no .
C14 H21A 3.274(3) no .
H14 C17 3.375(4) no .
H14 H25A 2.3893(14) no .
H14 H25B 2.399(2) no .
H14 H26A 2.4014(15) no .
H14 H26B 2.384(2) no .
C15 H22 3.290(4) no .
C15 H23 3.300(3) no .
C15 H36 3.287(4) no .
C16 H29A 3.564(4) no .
H16 H27 2.3482(15) no .
C17 H21B 3.238(3) no .
C17 H25A 3.270(3) no .
H17 H20A 2.3910(16) no .
H17 H20B 2.381(2) no .
H17 H26A 2.389(2) no .
H17 H26B 2.3799(16) no .
C18 H21A 2.562(3) no .
C18 H21B 3.151(3) no .
C18 H23 2.674(3) no .
C18 H32B 3.291(4) no .
H18 C21 2.926(3) no .
H18 H21A 2.3708(15) no .
H18 H21B 3.409(3) no .
H18 C23 2.671(3) no .
H18 H23 2.1201(17) no .
C19 H27 2.716(3) no .
C19 H29A 2.696(3) no .
C19 H29B 3.360(3) no .
C19 H32A 2.734(3) no .
C19 H32B 3.371(4) no .
C19 H34A 3.372(3) no .
C19 H34B 2.703(3) no .
C19 H35A 3.370(3) no .
C19 H35B 2.707(3) no .
H19A H24 2.383(2) no .
H19A C27 3.379(3) no .
H19A H27 3.113(2) no .
H19A C29 3.364(3) no .
H19A C31 3.300(4) no .
H19A C32 2.738(4) no .
H19A H32A 2.588(2) no .
H19A C34 2.716(3) no .
H19A H34B 2.5308(16) no .
H19A C35 3.366(4) no .
H19B H24 2.3906(16) no .
H19B C27 2.711(3) no .
H19B H27 2.1062(14) no .
H19B C29 2.693(3) no .
H19B H29A 2.5151(16) no .
H19B H29B 3.598(3) no .
H19B C30 3.264(4) no .
H19B C32 3.371(4) no .
H19B C34 3.368(4) no .
H19B C35 2.701(3) no .
H19B H35B 2.5216(14) no .
C20 H21A 3.378(3) no .
C20 H21B 2.717(3) no .
C20 H25A 2.691(3) no .
C20 H25B 3.364(4) no .
C20 H26A 3.362(4) no .
C20 H26B 2.706(3) no .
H20A C21 3.386(3) no .
H20A C25 2.685(4) no .
H20A H25A 2.496(3) no .
H20A H25B 3.589(4) no .
H20A C26 2.694(3) no .
H20A H26A 3.600(3) no .
H20A H26B 2.5204(17) no .
H20B C21 2.737(3) no .
H20B H21B 2.5566(15) no .
H20B C25 3.364(4) no .
H20B H25A 3.590(3) no .
H20B C26 3.365(3) no .
C21 H25A 3.379(4) no .
C21 H25B 2.717(3) no .
H21A C25 2.716(3) no .
H21A H25B 2.542(2) no .
H21B C25 3.372(3) no .
H22 H28 2.2976(16) no .
C23 H36 3.271(3) no .
H23 C36 3.271(3) no .
H23 H38 2.3220(16) no .
C24 H29A 3.258(3) no .
C24 H30 3.362(4) no .
C24 H31 3.360(4) no .
C24 H32A 3.279(4) no .
C24 H37A 3.268(4) no .
H24 C30 3.361(3) no .
H24 C31 3.361(4) no .
H24 H34A 2.380(3) no .
H24 H34B 2.3925(14) no .
H24 H35A 2.3853(15) no .
H24 H35B 2.386(2) no .
C25 H26A 3.376(4) no .
C25 H26B 2.730(3) no .
H25A C26 2.725(3) no .
H25A H26B 2.564(2) no .
H25B C26 3.377(4) no .
H26A H32A 3.113(3) no .
H26A H34B 3.475(2) no .
C27 H29A 2.585(3) no .
C27 H29B 3.211(4) no .
H27 C29 2.991(4) no .
H27 H29A 2.4508(18) no .
H27 H29B 3.502(4) no .
C28 H33 2.666(3) no .
H28 C33 2.664(4) no .
H28 H33 2.494(2) no .
C29 H32A 3.347(4) no .
C29 H32B 2.665(3) no .
C29 H35A 3.361(4) no .
C29 H35B 2.700(3) no .
C29 H37A 3.372(3) no .
C29 H37B 2.715(4) no .
H29A H30 2.3782(16) no .
H29A C32 3.344(4) no .
H29A H32B 3.573(3) no .
H29A C35 2.697(3) no .
H29A H35B 2.521(2) no .
H29A C37 3.365(3) no .
H29B H30 2.384(2) no .
H29B C31 3.252(3) no .
H29B C32 2.674(4) no .
H29B H32A 3.582(4) no .
H29B H32B 2.482(2) no .
H29B C35 3.355(4) no .
H29B H35B 3.598(3) no .
H29B C37 2.706(3) no .
H29B H37B 2.5336(16) no .
C30 H31 3.349(4) no .
C30 H32B 3.232(4) no .
C30 H34A 3.270(3) no .
H30 C31 3.349(4) no .
H30 H35A 2.3853(14) no .
H30 H35B 2.3752(19) no .
H30 H37A 2.3888(16) no .
H30 H37B 2.3854(14) no .
C31 H35A 3.236(4) no .
H31 H32A 2.3762(16) no .
H31 H32B 2.3924(16) no .
H31 H34A 2.3880(17) no .
H31 H34B 2.3875(19) no .
H31 H37A 2.3875(16) no .
H31 H37B 2.383(2) no .
C32 H34A 3.367(4) no .
C32 H34B 2.697(3) no .
C32 H37A 3.370(4) no .
C32 H37B 2.706(3) no .
H32A C34 2.706(4) no .
H32A H34B 2.521(2) no .
H32A C37 3.361(4) no .
H32A H37B 3.596(2) no .
H32B C34 3.361(4) no .
H32B H34B 3.599(3) no .
H32B C37 2.690(4) no .
H32B H37A 3.597(3) no .
H32B H37B 2.5115(14) no .
C33 H38 3.262(3) no .
H33 H36 2.3106(17) no .
H33 C38 3.264(3) no .
C34 H35A 2.690(4) no .
C34 H35B 3.356(4) no .
C34 H37A 2.710(3) no .
C34 H37B 3.370(3) no .
H34A C35 2.699(3) no .
H34A H35A 2.516(2) no .
H34A H35B 3.599(3) no .
H34A C37 2.713(3) no .
H34A H37A 2.5377(17) no .
H34B C35 3.358(4) no .
H34B H35A 3.597(3) no .
H34B C37 3.368(4) no .
C35 H37A 2.688(4) no .
C35 H37B 3.354(4) no .
H35A C37 2.681(3) no .
H35A H37A 2.497(2) no .
H35A H37B 3.585(3) no .
H35B C37 3.353(4) no .
H35B H37A 3.587(4) no .
H36 H38 2.3574(15) no .
O42 H40A 2.815(5) no .
O42 H40B 2.721(5) no .
O42 H40C 3.378(4) no .
O42 H41A 2.627(5) no .
O42 H41B 2.406(5) no .
O42 H41C 3.201(5) no .
O42 H42A 2.562(5) no .
O42 H42B 2.631(4) no .
O42 H42C 3.263(5) no .
O42 H43A 3.165(5) no .
O42 H43B 2.896(5) no .
O42 H44A 3.240(5) no .
O42 H44B 2.827(5) no .
O42 H46A 2.770(5) no .
O42 H46B 3.360(5) no .
O42 H46C 2.784(5) no .
C39 H42A 3.570(7) no .
C39 H44A 3.312(8) no .
C39 H44B 2.891(8) no .
C39 H46A 3.298(8) no .
C40 H41A 2.856(8) no .
C40 H41B 3.557(8) no .
C40 H41C 3.054(9) no .
C40 H43A 3.216(8) no .
C40 H43B 2.812(8) no .
H40A C41 3.568(12) no .
H40A C43 2.956(8) no .
H40A H43A 3.573(3) no .
H40A H43B 2.7042(19) no .
H40A H46A 3.366(2) no .
H40B C41 2.942(14) no .
H40B H41A 2.7148(16) no .
H40B H41C 3.375(2) no .
H40B C43 3.548(7) no .
H40C C41 2.958(12) no .
H40C H41A 3.101(3) no .
H40C H41C 2.9438(19) no .
H40C C43 3.008(7) no .
H40C H43A 3.191(3) no .
H40C H43B 3.023(2) no .
C41 H42A 3.449(9) no .
C41 H43A 2.482(10) no .
C41 H43B 3.343(10) no .
C41 H44B 2.956(11) no .
H41A C43 3.345(7) no .
H41A H43A 3.420(3) no .
H41B C42 3.307(7) no .
H41B H42A 2.6963(19) no .
H41B C43 2.652(6) no .
H41B H43A 2.664(3) no .
H41B C44 2.747(7) no .
H41B H44B 2.3561(16) no .
H41B C45 3.015(8) no .
H41C C43 2.640(6) no .
H41C H43A 2.276(2) no .
H41C H43B 3.453(3) no .
H41C C44 3.485(6) no .
H41C H44B 3.2992(19) no .
C42 H44A 3.048(8) no .
C42 H44B 2.562(9) no .
C42 H46A 3.338(8) no .
C42 H46B 2.661(8) no .
C42 H46C 2.656(9) no .
H42A C44 2.687(7) no .
H42A H44A 3.348(3) no .
H42A H44B 2.3646(16) no .
H42A C46 3.327(11) no .
H42A H46B 3.539(3) no .
H42A H46C 3.561(2) no .
H42B C44 3.402(7) no .
H42B H44B 3.502(3) no .
H42B C46 2.699(10) no .
H42B H46A 3.590(3) no .
H42B H46B 2.991(3) no .
H42B H46C 2.5023(19) no .
H42C C44 2.758(6) no .
H42C H44A 2.9596(19) no .
H42C H44B 2.728(3) no .
H42C C46 2.645(12) no .
H42C H46A 3.552(3) no .
H42C H46B 2.4497(19) no .
H42C H46C 2.9024(19) no .
C43 H46A 3.002(7) no .
H43A H44A 2.5945(16) no .
H43A H44B 2.3158(14) no .
H43A C45 3.263(8) no .
H43B H44A 2.3067(18) no .
H43B H44B 2.884(2) no .
H43B C45 2.814(7) no .
H43B C46 3.182(10) no .
H43B H46A 2.664(3) no .
C44 H46A 2.734(8) no .
C44 H46B 2.718(7) no .
C44 H46C 3.397(8) no .
H44A C46 2.579(14) no .
H44A H46A 2.6873(17) no .
H44A H46B 2.436(3) no .
H44A H46C 3.529(3) no .
H44B C46 3.340(13) no .
H44B H46B 3.424(3) no .
C5 H17 3.255(3) no 4_565
C5 H24 3.543(3) no 1_556
H5 C8 3.476(4) no 1_455
H5 H8 3.127(3) no 1_455
H5 C17 3.375(3) no 4_565
H5 H17 2.3999(17) no 4_565
H5 H24 2.9094(19) no 1_556
H5 H34A 3.331(2) no 1_556
C6 H25A 3.506(3) no 1_655
C6 H27 3.444(3) no 4_565
C7 H35A 3.323(3) no 1_556
C8 H5 3.476(4) no 1_655
C8 H17 3.375(3) no 4_665
C8 H19B 3.526(3) no 4_565
C8 H20A 3.513(3) no 4_665
C8 H25A 3.167(3) no 1_655
C8 H26B 3.421(4) no 4_665
C8 H27 3.193(3) no 4_565
H8 H5 3.127(3) no 1_655
H8 C17 3.248(3) no 4_665
H8 H17 2.661(2) no 4_665
H8 C20 3.275(3) no 4_665
H8 H20A 2.6381(16) no 4_665
H8 H20B 3.550(2) no 4_665
H8 H25A 3.471(2) no 1_655
H8 C26 3.584(4) no 4_665
H8 H26B 3.000(3) no 4_665
H8 H27 3.1104(19) no 4_565
C9 H35A 2.897(3) no 1_556
H11A H28 3.169(3) no 1_454
H11A C36 3.351(4) no 3_667
H11A H36 2.871(3) no 3_667
H11A C38 3.540(4) no 3_667
H11A H38 3.211(3) no 3_667
H11B H36 3.564(3) no 3_667
H11B C38 3.513(4) no 3_667
H11B H38 3.3174(19) no 3_667
H11B O42 3.485(5) no .
C12 H30 3.178(3) no 1_556
C12 H35A 3.208(3) no 1_556
C12 H37A 3.244(3) no 1_556
C13 H24 3.243(4) no 4_565
H13A C19 3.071(3) no 4_565
H13A H19A 2.933(2) no 4_565
H13A H19B 2.7049(15) no 4_565
H13A C24 3.148(4) no 4_565
H13A H24 2.430(3) no 4_565
H13B H20B 3.236(3) no 4_564
H13B H24 3.556(4) no 4_565
C14 H29A 3.435(4) no 1_455
C14 H29B 3.461(4) no 1_455
H14 H28 3.321(3) no 1_454
H14 C29 3.415(4) no 1_455
H14 H29A 3.212(3) no 1_455
H14 H29B 2.935(3) no 1_455
H14 H30 3.050(2) no 1_455
H14 H33 3.285(3) no 1_454
H14 H40B 2.730(3) no .
H14 H41A 3.2152(18) no .
C15 H30 2.821(3) no 1_556
C16 H17 3.567(3) no 4_665
C16 H19B 3.462(4) no 4_565
C16 H20A 3.014(4) no 1_655
C16 H25A 3.174(3) no 1_655
C16 H26B 3.193(3) no 4_665
C16 H29A 3.590(3) no 4_565
C16 H35B 2.811(3) no 4_565
H16 H17 3.115(2) no 4_665
H16 C20 3.598(4) no 1_655
H16 H20A 2.7387(17) no 1_655
H16 H22 3.4217(19) no 4_564
H16 C26 3.121(3) no 4_665
H16 H26A 3.0392(19) no 4_665
H16 H26B 2.4836(15) no 4_665
H16 H29A 3.2139(18) no 4_565
H16 C35 3.497(4) no 4_565
H16 H35B 2.5361(18) no 4_565
C17 H5 3.375(3) no 4_564
C17 H8 3.248(3) no 4_464
C17 H24 3.499(3) no 4_565
H17 C5 3.255(3) no 4_564
H17 H5 2.3999(17) no 4_564
H17 C8 3.375(3) no 4_464
H17 H8 2.661(2) no 4_464
H17 C16 3.567(3) no 4_464
H17 H16 3.115(2) no 4_464
H17 C20 3.446(4) no 4_564
H17 H20A 3.380(3) no 4_564
H17 H20B 3.142(3) no 4_564
H17 H24 3.109(2) no 4_565
C18 H35A 3.001(3) no 1_556
C18 H38 3.337(3) no 3_667
H18 H35A 3.110(3) no 1_556
H18 C38 3.566(4) no 3_667
H18 H38 3.082(2) no 3_667
H18 H42B 3.4841(19) no .
C19 H13A 3.071(3) no 4_564
C19 H20B 3.050(3) no 4_564
C19 H21B 3.331(4) no 4_564
H19A H13A 2.933(2) no 4_564
H19A C20 3.162(3) no 4_564
H19A H20B 2.2149(14) no 4_564
H19A H21B 2.816(3) no 4_564
H19B C8 3.526(3) no 4_564
H19B H13A 2.7049(15) no 4_564
H19B C16 3.462(4) no 4_564
H19B H20B 3.347(3) no 4_564
H19B H21B 2.915(2) no 4_564
C20 H8 3.275(3) no 4_464
C20 H16 3.598(4) no 1_455
C20 H17 3.446(4) no 4_565
C20 H19A 3.162(3) no 4_565
H20A C8 3.513(3) no 4_464
H20A H8 2.6381(16) no 4_464
H20A C16 3.014(4) no 1_455
H20A H16 2.7387(17) no 1_455
H20A H17 3.380(3) no 4_565
H20A H22 3.106(3) no 4_464
H20A C27 3.442(4) no 1_455
H20A H27 3.370(3) no 1_455
H20A H29A 3.527(2) no 1_455
H20B H8 3.550(2) no 4_464
H20B H13B 3.236(3) no 4_565
H20B H17 3.142(3) no 4_565
H20B C19 3.050(3) no 4_565
H20B H19A 2.2149(14) no 4_565
H20B H19B 3.347(3) no 4_565
H20B H22 3.419(3) no 4_464
H20B C24 3.413(4) no 4_565
H20B H24 3.0355(17) no 4_565
H20B H26A 3.588(2) no 4_565
H20B H34B 3.137(3) no 4_565
C21 H24 3.219(4) no 1_556
C21 H34A 3.449(4) no 1_556
C21 H35A 3.164(3) no 1_556
H21A C24 3.313(4) no 1_556
H21A H24 2.916(2) no 1_556
H21A C34 3.355(4) no 1_556
H21A H34A 2.614(2) no 1_556
H21A C35 3.269(3) no 1_556
H21A H35A 2.5044(16) no 1_556
H21A H42B 3.574(3) no .
H21B C19 3.331(4) no 4_565
H21B H19A 2.816(3) no 4_565
H21B H19B 2.915(2) no 4_565
H21B C24 3.540(4) no 1_556
H21B H24 2.840(3) no 1_556
H21B H27 3.500(3) no 4_565
H21B C35 3.481(4) no 1_556
H21B H35A 2.9277(17) no 1_556
H21B H35B 3.520(3) no 1_556
C22 H26A 3.440(4) no 1_656
C22 H34B 3.402(4) no 1_656
H22 H16 3.4217(19) no 4_565
H22 H20A 3.106(3) no 4_665
H22 H20B 3.419(3) no 4_665
H22 H26A 3.212(3) no 1_656
H22 H34B 2.853(3) no 1_656
C23 H23 3.103(3) no 3_667
C23 H37A 2.986(3) no 1_556
C23 H46C 3.459(4) no .
H23 C23 3.103(3) no 3_667
H23 H23 2.5990(17) no 3_667
H23 H37A 3.229(3) no 1_556
H23 C38 3.514(4) no 3_667
H23 H38 3.359(3) no 3_667
H23 H42B 3.185(3) no .
H23 H46C 2.7965(19) no .
C24 H13A 3.148(4) no 4_564
C24 H20B 3.413(4) no 4_564
C24 H21A 3.313(4) no 1_554
C24 H21B 3.540(4) no 1_554
H24 C5 3.543(3) no 1_554
H24 H5 2.9094(19) no 1_554
H24 C13 3.243(4) no 4_564
H24 H13A 2.430(3) no 4_564
H24 H13B 3.556(4) no 4_564
H24 C17 3.499(3) no 4_564
H24 H17 3.109(2) no 4_564
H24 H20B 3.0355(17) no 4_564
H24 C21 3.219(4) no 1_554
H24 H21A 2.916(2) no 1_554
H24 H21B 2.840(3) no 1_554
C25 H29A 3.475(3) no 1_455
C25 H29B 3.332(3) no 1_455
C25 H41A 3.175(3) no .
H25A C6 3.506(3) no 1_455
H25A C8 3.167(3) no 1_455
H25A H8 3.471(2) no 1_455
H25A C16 3.174(3) no 1_455
H25A C27 3.305(3) no 1_455
H25A C29 3.112(3) no 1_455
H25A H29A 2.7162(17) no 1_455
H25A H29B 2.6015(16) no 1_455
H25A H41A 2.888(3) no .
H25B H34A 3.404(3) no 1_556
H25B O42 3.111(6) no .
H25B C41 3.347(11) no .
H25B H41A 2.6927(19) no .
H25B H41B 3.3070(19) no .
H25B H42A 3.519(3) no .
C26 H8 3.584(4) no 4_464
C26 H16 3.121(3) no 4_464
C26 H28 3.366(3) no 1_454
C26 H29A 3.108(4) no 1_455
H26A H16 3.0392(19) no 4_464
H26A H20B 3.588(2) no 4_564
H26A C22 3.440(4) no 1_454
H26A H22 3.212(3) no 1_454
H26A C28 3.081(3) no 1_454
H26A H28 2.5167(17) no 1_454
H26A H30 3.596(3) no 1_455
H26B C8 3.421(4) no 4_464
H26B H8 3.000(3) no 4_464
H26B C16 3.193(3) no 4_464
H26B H16 2.4836(15) no 4_464
H26B C29 3.034(4) no 1_455
H26B H29A 2.2168(19) no 1_455
H26B H29B 3.201(2) no 1_455
H26B C30 3.520(4) no 1_455
H26B H30 3.1287(19) no 1_455
H26B H35B 3.443(3) no 1_455
C27 H20A 3.442(4) no 1_655
C27 H25A 3.305(3) no 1_655
C27 H35B 2.991(4) no 4_565
H27 C6 3.444(3) no 4_564
H27 C8 3.193(3) no 4_564
H27 H8 3.1104(19) no 4_564
H27 H20A 3.370(3) no 1_655
H27 H21B 3.500(3) no 4_564
H27 H35B 2.9542(19) no 4_565
C28 H26A 3.081(3) no 1_656
C28 H30 3.103(4) no 1_556
C28 H34B 3.377(4) no 1_656
H28 H11A 3.169(3) no 1_656
H28 H14 3.321(3) no 1_656
H28 C26 3.366(3) no 1_656
H28 H26A 2.5167(17) no 1_656
H28 H30 3.429(3) no 1_556
H28 H31 3.335(3) no 1_656
H28 H32A 3.546(3) no 1_656
H28 C34 3.579(4) no 1_656
H28 H34B 2.799(2) no 1_656
H28 H36 3.408(2) no 3_768
C29 H14 3.415(4) no 1_655
C29 H25A 3.112(3) no 1_655
C29 H26B 3.034(4) no 1_655
H29A C14 3.435(4) no 1_655
H29A H14 3.212(3) no 1_655
H29A C16 3.590(3) no 4_564
H29A H16 3.2139(18) no 4_564
H29A H20A 3.527(2) no 1_655
H29A C25 3.475(3) no 1_655
H29A H25A 2.7162(17) no 1_655
H29A C26 3.108(4) no 1_655
H29A H26B 2.2168(19) no 1_655
H29B C14 3.461(4) no 1_655
H29B H14 2.935(3) no 1_655
H29B C25 3.332(3) no 1_655
H29B H25A 2.6015(16) no 1_655
H29B H26B 3.201(2) no 1_655
C30 H26B 3.520(4) no 1_655
H30 C12 3.178(3) no 1_554
H30 H14 3.050(2) no 1_655
H30 C15 2.821(3) no 1_554
H30 H26A 3.596(3) no 1_655
H30 H26B 3.1287(19) no 1_655
H30 C28 3.103(4) no 1_554
H30 H28 3.429(3) no 1_554
H30 C33 3.205(4) no 1_554
H30 H33 3.503(3) no 1_554
C31 H36 3.348(4) no 3_667
H31 H28 3.335(3) no 1_454
H31 C36 3.229(4) no 3_667
H31 H36 2.4500(14) no 3_667
H31 H38 3.298(3) no 3_667
C32 H38 3.328(4) no 3_667
H32A H28 3.546(3) no 1_454
H32A H36 3.482(3) no 3_667
H32A H38 3.508(3) no 3_667
H32B H36 3.396(3) no 3_667
H32B C38 3.360(4) no 3_667
H32B H38 2.514(2) no 3_667
C33 H30 3.205(4) no 1_556
C33 H33 3.009(3) no 3_768
C33 H36 3.519(4) no 3_768
H33 H14 3.285(3) no 1_656
H33 H30 3.503(3) no 1_556
H33 C33 3.009(3) no 3_768
H33 H33 2.4426(19) no 3_768
H33 C36 3.117(4) no 3_768
H33 H36 2.671(3) no 3_768
C34 H21A 3.355(4) no 1_554
C34 H28 3.579(4) no 1_454
H34A H5 3.331(2) no 1_554
H34A C21 3.449(4) no 1_554
H34A H21A 2.614(2) no 1_554
H34A H25B 3.404(3) no 1_554
H34B H20B 3.137(3) no 4_564
H34B C22 3.402(4) no 1_454
H34B H22 2.853(3) no 1_454
H34B C28 3.377(4) no 1_454
H34B H28 2.799(2) no 1_454
C35 H16 3.497(4) no 4_564
C35 H21A 3.269(3) no 1_554
C35 H21B 3.481(4) no 1_554
H35A C7 3.323(3) no 1_554
H35A C9 2.897(3) no 1_554
H35A C12 3.208(3) no 1_554
H35A C18 3.001(3) no 1_554
H35A H18 3.110(3) no 1_554
H35A C21 3.164(3) no 1_554
H35A H21A 2.5044(16) no 1_554
H35A H21B 2.9277(17) no 1_554
H35B C16 2.811(3) no 4_564
H35B H16 2.5361(18) no 4_564
H35B H21B 3.520(3) no 1_554
H35B H26B 3.443(3) no 1_655
H35B C27 2.991(4) no 4_564
H35B H27 2.9542(19) no 4_564
C36 H11A 3.351(4) no 3_667
C36 H31 3.229(4) no 3_667
C36 H33 3.117(4) no 3_768
H36 H11A 2.871(3) no 3_667
H36 H11B 3.564(3) no 3_667
H36 H28 3.408(2) no 3_768
H36 C31 3.348(4) no 3_667
H36 H31 2.4500(14) no 3_667
H36 H32A 3.482(3) no 3_667
H36 H32B 3.396(3) no 3_667
H36 C33 3.519(4) no 3_768
H36 H33 2.671(3) no 3_768
H37A C12 3.244(3) no 1_554
H37A C23 2.986(3) no 1_554
H37A H23 3.229(3) no 1_554
H37A C38 3.218(4) no 1_554
H37B H38 3.491(2) no 3_667
C38 H11A 3.540(4) no 3_667
C38 H11B 3.513(4) no 3_667
C38 H18 3.566(4) no 3_667
C38 H23 3.514(4) no 3_667
C38 H32B 3.360(4) no 3_667
C38 H37A 3.218(4) no 1_556
C38 H46C 3.533(4) no .
H38 H11A 3.211(3) no 3_667
H38 H11B 3.3174(19) no 3_667
H38 C18 3.337(3) no 3_667
H38 H18 3.082(2) no 3_667
H38 H23 3.359(3) no 3_667
H38 H31 3.298(3) no 3_667
H38 C32 3.328(4) no 3_667
H38 H32A 3.508(3) no 3_667
H38 H32B 2.514(2) no 3_667
H38 H37B 3.491(2) no 3_667
H38 H46B 3.404(3) no .
H38 H46C 2.961(3) no .
O42 H11B 3.485(5) no .
O42 H25B 3.111(6) no .
H40B H14 2.730(3) no .
C41 H25B 3.347(11) no .
H41A H14 3.2152(18) no .
H41A C25 3.175(3) no .
H41A H25A 2.888(3) no .
H41A H25B 2.6927(19) no .
H41B H25B 3.3070(19) no .
H42A H25B 3.519(3) no .
H42B H18 3.4841(19) no .
H42B H21A 3.574(3) no .
H42B H23 3.185(3) no .
H46B H38 3.404(3) no .
H46C C23 3.459(4) no .
H46C H23 2.7965(19) no .
H46C C38 3.533(4) no .
H46C H38 2.961(3) no .

loop_
_geom_torsion_atom_site_label_1
_geom_torsion_atom_site_label_2
_geom_torsion_atom_site_label_3
_geom_torsion_atom_site_label_4
_geom_torsion
_geom_torsion_publ_flag
C3 C1 C4 C2 -48.8(3) no
C3 C1 C4 C6 130.94(15) no
C4 C1 C3 C11 138.52(16) no
C4 C1 C3 C13 10.0(3) no
C4 C1 C3 C21 -104.87(18) no
C3 C1 C18 C9 -152.05(16) no
C18 C1 C3 C11 -60.1(2) no
C18 C1 C3 C13 171.38(14) no
C18 C1 C3 C21 56.48(19) no
C4 C1 C18 C9 10.5(3) no
C18 C1 C4 C2 149.92(16) no
C18 C1 C4 C6 -30.3(3) no
C4 C2 C10 C19 144.38(16) no
C4 C2 C10 C29 -99.11(19) no
C4 C2 C10 C32 16.9(3) no
C10 C2 C4 C1 -43.3(3) no
C10 C2 C4 C6 136.89(15) no
C4 C2 C27 C16 8.7(3) no
C27 C2 C4 C1 155.24(16) no
C27 C2 C4 C6 -24.5(3) no
C10 C2 C27 C16 -154.20(16) no
C27 C2 C10 C19 -54.0(2) no
C27 C2 C10 C29 62.48(19) no
C27 C2 C10 C32 178.54(14) no
C1 C3 C11 C14 174.74(14) no
C1 C3 C13 C17 -175.33(13) no
C1 C3 C21 C5 -179.30(13) no
C11 C3 C13 C17 54.6(2) no
C13 C3 C11 C14 -54.8(2) no
C11 C3 C21 C5 -57.95(17) no
C21 C3 C11 C14 58.87(17) no
C13 C3 C21 C5 59.45(16) no
C21 C3 C13 C17 -60.19(15) no
C1 C4 C6 C7 27.5(3) no
C1 C4 C6 C8 -156.32(15) no
C2 C4 C6 C7 -152.71(16) no
C2 C4 C6 C8 23.5(3) no
C20 C5 C21 C3 -60.63(19) no
C21 C5 C20 C17 58.23(17) no
C20 C5 C25 C14 61.1(2) no
C25 C5 C20 C17 -62.2(2) no
C21 C5 C25 C14 -59.53(19) no
C25 C5 C21 C3 59.6(2) no
C4 C6 C7 C9 -4.6(3) no
C4 C6 C7 C22 170.82(17) no
C4 C6 C8 C16 -6.0(3) no
C7 C6 C8 C16 170.10(17) no
C8 C6 C7 C9 179.30(18) no
C8 C6 C7 C22 -5.2(3) no
C6 C7 C9 C12 171.90(17) no
C6 C7 C9 C18 -15.7(3) no
C6 C7 C22 C28 -173.78(18) no
C9 C7 C22 C28 1.7(4) no
C22 C7 C9 C12 -3.7(3) no
C22 C7 C9 C18 168.72(18) no
C6 C8 C16 C27 -10.5(3) no
C7 C9 C12 C15 3.7(3) no
C7 C9 C12 C23 -175.14(18) no
C7 C9 C18 C1 12.9(3) no
C12 C9 C18 C1 -174.81(18) no
C18 C9 C12 C15 -168.33(18) no
C18 C9 C12 C23 12.8(3) no
C2 C10 C19 C24 173.38(15) no
C2 C10 C29 C30 -179.42(14) no
C2 C10 C32 C31 -173.92(13) no
C19 C10 C29 C30 -58.26(19) no
C29 C10 C19 C24 58.38(18) no
C19 C10 C32 C31 56.3(3) no
C32 C10 C19 C24 -55.9(3) no
C29 C10 C32 C31 -58.73(17) no
C32 C10 C29 C30 58.09(19) no
C3 C11 C14 C25 -62.05(19) no
C3 C11 C14 C26 58.4(2) no
C9 C12 C15 C28 -1.8(4) no
C9 C12 C15 C33 178.65(18) no
C9 C12 C23 C38 179.7(2) no
C15 C12 C23 C38 0.8(4) no
C23 C12 C15 C28 177.2(2) no
C23 C12 C15 C33 -2.4(4) no
C3 C13 C17 C20 62.77(18) no
C3 C13 C17 C26 -57.9(2) no
C11 C14 C25 C5 61.02(19) no
C11 C14 C26 C17 -61.9(2) no
C25 C14 C26 C17 58.3(2) no
C26 C14 C25 C5 -59.05(18) no
C12 C15 C28 C22 -0.2(4) no
C12 C15 C33 C36 1.9(4) no
C28 C15 C33 C36 -177.7(3) no
C33 C15 C28 C22 179.4(3) no
C8 C16 C27 C2 9.2(4) no
C13 C17 C20 C5 -59.25(18) no
C13 C17 C26 C14 61.4(3) no
C20 C17 C26 C14 -59.5(2) no
C26 C17 C20 C5 61.25(17) no
C10 C19 C24 C34 59.3(2) no
C10 C19 C24 C35 -60.8(2) no
C7 C22 C28 C15 0.3(4) no
C12 C23 C38 C36 1.4(4) no
C19 C24 C34 C31 -61.2(3) no
C19 C24 C35 C30 60.2(3) no
C34 C24 C35 C30 -60.42(19) no
C35 C24 C34 C31 59.3(3) no
C10 C29 C30 C35 59.8(3) no
C10 C29 C30 C37 -60.5(2) no
C29 C30 C35 C24 -59.4(3) no
C29 C30 C37 C31 59.65(19) no
C35 C30 C37 C31 -60.7(3) no
C37 C30 C35 C24 61.3(3) no
C32 C31 C34 C24 60.5(3) no
C34 C31 C32 C10 -59.1(3) no
C32 C31 C37 C30 -59.9(2) no
C37 C31 C32 C10 61.8(2) no
C34 C31 C37 C30 60.4(2) no
C37 C31 C34 C24 -60.0(3) no
C15 C33 C36 C38 0.3(5) no
C33 C36 C38 C23 -1.9(5) no
C39 O42 C45 C42 -136.1(6) no
C39 O42 C45 C44 -22.0(7) no
C39 O42 C45 C46 101.7(7) no
C45 O42 C39 C40 -130.3(6) no
C45 O42 C39 C41 107.1(6) no
C45 O42 C39 C43 1.3(7) no
O42 C39 C43 C44 20.9(7) no
C40 C39 C43 C44 147.1(6) no
C41 C39 C43 C44 -81.7(6) no
C39 C43 C44 C45 -32.9(7) no
C43 C44 C45 O42 32.9(6) no
C43 C44 C45 C42 145.1(5) no
C43 C44 C45 C46 -95.4(5) no
